data_4323579
loop_
_publ_author_name
'Jeffrey R. Eveland'
'Jean-Yves Saillard'
'Kenton H. Whitmire'

_publ_contact_author
;
Prof. Kenton H. Whitmire
Chemistry Department MS 60
Rice University
Houston TX 77005-1892
U.S.A.
;
_publ_contact_author_email whitmire@rice.edu
_publ_contact_author_fax (1)-713-737-5652
_publ_contact_author_phone (1)-713-737-5650
_publ_section_title
;
 Halide Ion Addition to Bismuth-Containing Iron Carbonyl Compounds:
 Synthesis and Characterization of the Two Bridged-Butterfly Cluster
 Compounds [Et4N][(\m-H)Fe2(CO)6Bi2{\m-Fe(CO)4}] and
 [{PhCH2NMe3}{(\m-H)Fe2(CO)6Bi2(\m-Cl)2}]\\infty and Stabilization of
 Reduced-Hypervalent Bismuth Centers by Coordination to a Metal Center in
 [PhCH2NMe3]3[Bi3Cl4(\m-Cl)4{Fe(CO)3}]
;
_journal_name_full 'Inorganic Chemistry'
_journal_page_first 4387
_journal_page_last 4396
_journal_paper_doi 10.1021/ic9609721
_journal_volume 36
_journal_year 1997
_chemical_formula_sum 'C36.44 H56.6 Bi3 Cl8 Fe N3 O3.86'
_chemical_formula_weight 1564.88
_chemical_name_systematic
; 
 ? 
;
_space_group_IT_number 61
_symmetry_cell_setting orthorhombic
_symmetry_space_group_name_Hall '-P 2ac 2ab'
_symmetry_space_group_name_H-M 'P b c a'
_atom_sites_solution_hydrogens geom
_atom_sites_solution_primary direct
_atom_sites_solution_secondary difmap
_audit_creation_method SHELXL
_cell_angle_alpha 90.00
_cell_angle_beta 90.00
_cell_angle_gamma 90.00
_cell_formula_units_Z 8
_cell_length_a 20.801(4)
_cell_length_b 19.937(4)
_cell_length_c 25.480(5)
_cell_measurement_reflns_used 25
_cell_measurement_temperature 293(2)
_cell_measurement_theta_max 14.41
_cell_measurement_theta_min 7.17
_cell_volume 10567(4)
_computing_cell_refinement 'TEXSAN 5.0'
_computing_data_collection 'TEXSAN 5.0'
_computing_data_reduction 'TEXSAN 5.0'
_computing_molecular_graphics 'SHELXTL PC'
_computing_publication_material SHELXL-93
_computing_structure_refinement 'SHELXL-93 (Sheldrick, 1993)'
_computing_structure_solution 'SHELXS-86 (Sheldrick, 1990)'
_diffrn_ambient_temperature 293(2)
_diffrn_measurement_device AFC5-S
_diffrn_measurement_method \w-scans
_diffrn_radiation_monochromator graphite
_diffrn_radiation_source 'normal-focus sealed tube'
_diffrn_radiation_type MoK\a
_diffrn_radiation_wavelength 0.7107
_diffrn_reflns_av_R_equivalents 0.0000
_diffrn_reflns_av_sigmaI/netI 0.2055
_diffrn_reflns_limit_h_max 20
_diffrn_reflns_limit_h_min 0
_diffrn_reflns_limit_k_max 21
_diffrn_reflns_limit_k_min 0
_diffrn_reflns_limit_l_max 0
_diffrn_reflns_limit_l_min -27
_diffrn_reflns_number 5490
_diffrn_reflns_theta_max 22.49
_diffrn_reflns_theta_min 2.04
_diffrn_standards_interval_count 150
_diffrn_standards_number 3
_exptl_absorpt_coefficient_mu 10.671
_exptl_absorpt_correction_T_max 1.000
_exptl_absorpt_correction_T_min 0.180
_exptl_absorpt_correction_type psi-scan
_exptl_crystal_colour red-orange
_exptl_crystal_density_diffrn 1.967
_exptl_crystal_description block-shaped
_exptl_crystal_F_000 5905
_exptl_crystal_size_max 0.3
_exptl_crystal_size_mid 0.3
_exptl_crystal_size_min 0.5
_refine_diff_density_max 2.288
_refine_diff_density_min -1.153
_refine_diff_density_rms 0.228
_refine_ls_extinction_coef 0.000000(10)
_refine_ls_extinction_expression Fc^*^=kFc[1+0.001xFc^2^\l^3^/sin(2\q)]^-1/4^
_refine_ls_extinction_method SHELXL
_refine_ls_goodness_of_fit_all 1.022
_refine_ls_goodness_of_fit_obs 1.157
_refine_ls_matrix_type full
_refine_ls_number_parameters 468
_refine_ls_number_reflns 5471
_refine_ls_number_restraints 642
_refine_ls_restrained_S_all 0.987
_refine_ls_restrained_S_obs 1.036
_refine_ls_R_factor_all 0.1979
_refine_ls_R_factor_obs 0.0691
_refine_ls_shift/esd_max -0.198
_refine_ls_shift/esd_mean 0.001
_refine_ls_structure_factor_coef Fsqd
_refine_ls_weighting_details 'w=1/[\s^2^(Fo^2^)+(0.0695P)^2^+0.0000P] where P=(Fo^2^+2Fc^2^)/3'
_refine_ls_weighting_scheme calc
_refine_ls_wR_factor_all 0.1894
_refine_ls_wR_factor_obs 0.1417
_reflns_number_observed 2670
_reflns_number_total 5490
_reflns_observed_criterion >2sigma(I)
_cod_data_source_file ic9609721_3.cif
_cod_data_source_block '[PhCH2NMe3]3[Fe(CO)3Bi3Cl8].0.87Et2O'
_cod_depositor_comments
;
The following automatic conversions were performed:

'_refine_ls_weighting_scheme' value 'calc
w=1/[\s^2^(Fo^2^)+(0.0695P)^2^+0.0000P] where P=(Fo^2^+2Fc^2^)/3' was
changed to 'calc'. New tag '_refine_ls_weighting_details' was
created. The value of the new tag was set to
'w=1/[\s^2^(Fo^2^)+(0.0695P)^2^+0.0000P] where P=(Fo^2^+2Fc^2^)/3'.

Automatic conversion script
Id: cif_fix_values 3143 2015-03-26 13:38:13Z robertas 
;
_cod_original_cell_volume 10566.8(36)
_cod_original_formula_sum 'C36.44 H56.60 Bi3 Cl8 Fe N3 O3.86'
_cod_database_code 4323579

loop_
_symmetry_equiv_pos_as_xyz
'x, y, z'
'-x+1/2, -y, z+1/2'
'-x, y+1/2, -z+1/2'
'x+1/2, -y+1/2, -z'
'-x, -y, -z'
'x-1/2, y, -z-1/2'
'x, -y-1/2, z-1/2'
'-x-1/2, y-1/2, z'

loop_
_atom_site_aniso_label
_atom_site_aniso_U_11
_atom_site_aniso_U_22
_atom_site_aniso_U_33
_atom_site_aniso_U_23
_atom_site_aniso_U_13
_atom_site_aniso_U_12
Bi1 0.0471(8) 0.0610(8) 0.0527(9) 0.0040(7) 0.0092(8) 0.0016(7)
Bi2 0.0632(9) 0.0494(7) 0.0468(9) 0.0068(6) -0.0073(9) -0.0020(7)
Bi3 0.0558(8) 0.0549(7) 0.0397(8) -0.0020(6) 0.0120(8) -0.0066(7)
Fe1 0.047(3) 0.047(3) 0.037(3) 0.006(2) 0.001(3) -0.003(2)
Cl1 0.106(9) 0.175(10) 0.043(7) -0.008(7) 0.021(7) -0.025(8)
Cl2 0.072(7) 0.064(6) 0.109(9) 0.024(5) 0.011(7) -0.012(5)
Cl3 0.061(6) 0.071(6) 0.109(9) -0.015(5) 0.000(7) 0.005(5)
Cl4 0.063(6) 0.066(5) 0.066(6) -0.003(5) -0.019(5) -0.001(4)
Cl5 0.100(7) 0.086(6) 0.032(5) -0.006(5) 0.005(5) -0.016(5)
Cl6 0.111(8) 0.052(5) 0.052(6) -0.003(4) 0.010(6) -0.024(5)
Cl7 0.062(6) 0.089(7) 0.071(8) -0.017(5) -0.005(6) -0.006(5)
Cl8 0.079(7) 0.064(5) 0.069(7) -0.012(5) 0.003(6) -0.004(4)
O12 0.090(19) 0.110(19) 0.060(19) 0.048(15) -0.008(17) 0.026(16)
O11 0.069(16) 0.081(15) 0.042(14) -0.021(12) 0.010(15) -0.034(12)
O13 0.072(17) 0.063(14) 0.082(20) 0.011(13) -0.001(16) -0.026(13)
C20 0.098(16) 0.048(15) 0.055(14) 0.001(18) 0.012(26) -0.020(20)
C21 0.093(16) 0.054(24) 0.123(27) -0.010(23) -0.018(32) -0.003(22)
C22 0.086(21) 0.059(23) 0.133(30) -0.005(30) -0.007(33) -0.012(22)
C23 0.119(18) 0.071(24) 0.120(26) 0.008(29) -0.090(30) -0.005(29)
C24 0.123(18) 0.067(25) 0.053(15) 0.006(19) 0.019(28) -0.007(25)
C25 0.126(19) 0.065(22) 0.052(15) -0.009(21) 0.041(27) -0.011(23)
N20 0.106(16) 0.049(10) 0.038(13) -0.002(14) -0.006(20) -0.015(16)
C26 0.099(17) 0.055(10) 0.055(15) 0.004(18) 0.002(24) 0.019(20)
C27 0.108(15) 0.046(16) 0.056(23) 0.005(17) 0.051(24) -0.011(19)
C28 0.112(19) 0.059(13) 0.028(13) -0.022(16) -0.040(22) 0.011(20)
C29 0.113(18) 0.084(17) 0.026(13) -0.008(18) -0.002(25) 0.030(21)
C30 0.079(16) 0.063(13) 0.060(16) -0.024(21) 0.022(25) -0.011(20)
C31 0.093(28) 0.061(13) 0.103(24) -0.015(24) -0.011(29) 0.009(22)
C32 0.108(35) 0.059(16) 0.106(28) -0.030(24) 0.002(32) 0.015(23)
C33 0.082(32) 0.074(14) 0.107(26) -0.020(24) 0.010(30) 0.018(25)
C34 0.055(24) 0.077(14) 0.077(21) 0.027(21) 0.022(24) 0.008(21)
C35 0.062(24) 0.082(15) 0.055(17) 0.003(21) 0.022(23) -0.015(21)
N30 0.085(13) 0.080(14) 0.043(14) 0.008(15) 0.059(18) 0.026(17)
C36 0.090(13) 0.074(15) 0.041(16) -0.025(18) 0.001(26) -0.003(22)
C37 0.072(20) 0.094(19) 0.049(15) 0.019(20) 0.007(23) 0.029(20)
C38 0.089(17) 0.082(14) 0.080(28) 0.026(21) 0.019(26) 0.044(21)
C39 0.081(16) 0.098(16) 0.050(15) -0.039(20) 0.007(23) -0.037(21)
C40 0.094(15) 0.127(17) 0.025(18) 0.040(20) 0.004(26) 0.029(27)
C41 0.091(17) 0.117(18) 0.065(25) 0.010(24) -0.033(26) -0.051(23)
C42 0.108(19) 0.120(17) 0.044(26) 0.012(24) 0.046(30) 0.018(27)
C43 0.103(20) 0.111(23) 0.124(45) 0.014(31) 0.075(37) -0.028(29)
C44 0.093(20) 0.142(26) 0.059(31) -0.019(29) -0.019(28) 0.037(29)
C45 0.094(15) 0.141(22) 0.021(23) -0.003(24) -0.021(25) -0.022(27)
N40 0.075(18) 0.119(17) 0.049(14) 0.036(18) -0.039(18) -0.004(20)
C46 0.101(18) 0.123(16) 0.038(14) 0.015(23) 0.032(24) -0.016(25)
C47 0.091(27) 0.119(17) 0.057(23) 0.034(23) -0.010(25) -0.006(25)
C48 0.087(17) 0.122(18) 0.067(28) 0.060(22) 0.043(25) 0.045(24)
C49 0.094(19) 0.120(20) 0.042(15) 0.007(21) 0.012(25) 0.027(24)

loop_
_atom_site_label
_atom_site_type_symbol
_atom_site_fract_x
_atom_site_fract_y
_atom_site_fract_z
_atom_site_U_iso_or_equiv
_atom_site_thermal_displace_type
_atom_site_occupancy
_atom_site_calc_flag
_atom_site_refinement_flags
_atom_site_disorder_group
Bi1 Bi 0.21602(6) 0.73966(6) 0.35025(5) 0.0536(4) Uani 1 d . .
Bi2 Bi 0.15691(6) 0.65836(6) 0.46588(5) 0.0531(4) Uani 1 d . .
Bi3 Bi 0.00171(6) 0.73034(5) 0.45487(5) 0.0501(4) Uani 1 d . .
Fe1 Fe 0.1047(2) 0.7412(2) 0.3969(2) 0.0439(12) Uani 1 d . .
Cl1 Cl 0.1755(5) 0.7267(6) 0.2545(4) 0.108(4) Uani 1 d . .
Cl2 Cl 0.2297(4) 0.8693(4) 0.3411(4) 0.082(3) Uani 1 d . .
Cl3 Cl 0.2152(4) 0.5899(4) 0.3819(4) 0.081(3) Uani 1 d . .
Cl4 Cl 0.2693(4) 0.7323(4) 0.4660(3) 0.065(2) Uani 1 d . .
Cl5 Cl 0.1003(5) 0.7293(4) 0.5474(3) 0.073(3) Uani 1 d . .
Cl6 Cl 0.0385(5) 0.5879(4) 0.4695(3) 0.072(3) Uani 1 d . .
Cl7 Cl -0.0775(4) 0.7084(4) 0.3779(4) 0.074(3) Uani 1 d . .
Cl8 Cl -0.0233(4) 0.8613(4) 0.4565(4) 0.070(3) Uani 1 d . .
C12 C 0.0668(14) 0.7986(14) 0.3506(12) 0.048(9) Uiso 1 d D .
O12 O 0.0473(11) 0.8340(11) 0.3206(9) 0.086(8) Uani 1 d D .
C11 C 0.1322(15) 0.8079(14) 0.4409(12) 0.051(9) Uiso 1 d D .
O11 O 0.1486(9) 0.8522(10) 0.4641(8) 0.064(6) Uani 1 d D .
C13 C 0.0804(15) 0.6690(15) 0.3596(13) 0.051(9) Uiso 1 d . .
O13 O 0.0637(10) 0.6248(10) 0.3347(9) 0.072(7) Uani 1 d . .
C20 C 0.0756(11) 1.1489(13) 0.3614(9) 0.067(6) Uani 1 d DU .
C21 C 0.0131(11) 1.1712(15) 0.3646(11) 0.090(9) Uani 1 d DU .
H21 H -0.0085(11) 1.1704(15) 0.3966(11) 0.108 Uiso 1 calc R .
C22 C -0.0170(11) 1.1946(16) 0.3205(14) 0.093(9) Uani 1 d DU .
H22 H -0.0598(11) 1.2080(16) 0.3221(14) 0.111 Uiso 1 calc R .
C23 C 0.0157(15) 1.1983(17) 0.2740(11) 0.103(12) Uani 1 d DU .
H23 H -0.0052(15) 1.2135(17) 0.2440(11) 0.124 Uiso 1 calc R .
C24 C 0.0791(15) 1.1796(15) 0.2714(9) 0.081(9) Uani 1 d DU .
H24 H 0.1018(15) 1.1842(15) 0.2401(9) 0.097 Uiso 1 calc R .
C25 C 0.1088(11) 1.1541(15) 0.3150(9) 0.081(8) Uani 1 d DU .
H25 H 0.1515(11) 1.1402(15) 0.3132(9) 0.097 Uiso 1 calc R .
N20 N 0.1022(10) 1.0463(8) 0.4174(7) 0.064(6) Uani 1 d DU .
C26 C 0.1090(12) 1.1208(9) 0.4095(9) 0.070(6) Uani 1 d DU .
H26A H 0.1544(12) 1.1314(9) 0.4072(9) 0.083 Uiso 1 calc R .
H26B H 0.0921(12) 1.1433(9) 0.4403(9) 0.083 Uiso 1 calc R .
C27 C 0.0318(10) 1.0310(12) 0.4243(10) 0.070(8) Uani 1 d DU .
H27A H 0.0153(10) 1.0560(12) 0.4535(10) 0.105 Uiso 1 calc R .
H27B H 0.0263(10) 0.9839(12) 0.4307(10) 0.105 Uiso 1 calc R .
H27C H 0.0089(10) 1.0433(12) 0.3930(10) 0.105 Uiso 1 calc R .
C28 C 0.1277(12) 1.0080(11) 0.3727(8) 0.066(7) Uani 1 d DU .
H28A H 0.1046(12) 1.0201(11) 0.3414(8) 0.099 Uiso 1 calc R .
H28B H 0.1225(12) 0.9609(11) 0.3792(8) 0.099 Uiso 1 calc R .
H28C H 0.1725(12) 1.0181(11) 0.3682(8) 0.099 Uiso 1 calc R .
C29 C 0.1376(13) 1.0281(12) 0.4663(8) 0.074(7) Uani 1 d DU .
H29A H 0.1207(13) 1.0532(12) 0.4953(8) 0.112 Uiso 1 calc R .
H29B H 0.1824(13) 1.0383(12) 0.4621(8) 0.112 Uiso 1 calc R .
H29C H 0.1326(13) 0.9810(12) 0.4731(8) 0.112 Uiso 1 calc R .
C30 C 0.0348(13) 0.9291(11) 0.1532(10) 0.067(6) Uani 1 d DU .
C31 C 0.0511(15) 0.9947(10) 0.1442(11) 0.086(9) Uani 1 d DU .
H31 H 0.0397(15) 1.0151(10) 0.1127(11) 0.103 Uiso 1 calc R .
C32 C 0.0843(17) 1.0305(11) 0.1814(12) 0.091(10) Uani 1 d DU .
H32 H 0.0877(17) 1.0768(11) 0.1785(12) 0.109 Uiso 1 calc R .
C33 C 0.1123(15) 0.9980(13) 0.2229(12) 0.088(10) Uani 1 d DU .
H33 H 0.1385(15) 1.0212(13) 0.2463(12) 0.105 Uiso 1 calc R .
C34 C 0.1011(14) 0.9305(13) 0.2292(10) 0.070(7) Uani 1 d DU .
H34 H 0.1217(14) 0.9072(13) 0.2560(10) 0.084 Uiso 1 calc R .
C35 C 0.0598(14) 0.8974(11) 0.1964(10) 0.066(7) Uani 1 d DU .
H35 H 0.0486(14) 0.8532(11) 0.2035(10) 0.080 Uiso 1 calc R .
N30 N -0.0760(9) 0.8869(9) 0.1231(7) 0.069(7) Uani 1 d DU .
C36 C -0.0050(9) 0.8905(11) 0.1138(9) 0.068(6) Uani 1 d DU .
H36A H 0.0019(9) 0.9105(11) 0.0795(9) 0.082 Uiso 1 calc R .
H36B H 0.0115(9) 0.8451(11) 0.1122(9) 0.082 Uiso 1 calc R .
C37 C -0.0886(12) 0.8571(13) 0.1758(8) 0.072(7) Uani 1 d DU .
H37A H -0.0701(12) 0.8130(13) 0.1775(8) 0.107 Uiso 1 calc R .
H37B H -0.1341(12) 0.8542(13) 0.1815(8) 0.107 Uiso 1 calc R .
H37C H -0.0697(12) 0.8849(13) 0.2024(8) 0.107 Uiso 1 calc R .
C38 C -0.1043(13) 0.9552(10) 0.1198(11) 0.084(10) Uani 1 d DU .
H38A H -0.0957(13) 0.9738(10) 0.0857(11) 0.125 Uiso 1 calc R .
H38B H -0.0855(13) 0.9833(10) 0.1462(11) 0.125 Uiso 1 calc R .
H38C H -0.1499(13) 0.9526(10) 0.1252(11) 0.125 Uiso 1 calc R .
C39 C -0.1057(12) 0.8431(13) 0.0821(9) 0.076(7) Uani 1 d DU .
H39A H -0.0875(12) 0.7990(13) 0.0841(9) 0.114 Uiso 1 calc R .
H39B H -0.0975(12) 0.8618(13) 0.0480(9) 0.114 Uiso 1 calc R .
H39C H -0.1513(12) 0.8406(13) 0.0878(9) 0.114 Uiso 1 calc R .
C40 C -0.1588(11) 0.9037(13) 0.3016(11) 0.082(6) Uani 1 d DU .
C41 C -0.1908(13) 0.9481(13) 0.2699(13) 0.091(8) Uani 1 d DU .
H41 H -0.2315(13) 0.9375(13) 0.2572(13) 0.109 Uiso 1 calc R .
C42 C -0.1624(15) 1.0084(13) 0.2567(13) 0.091(9) Uani 1 d DU .
H42 H -0.1856(15) 1.0408(13) 0.2385(13) 0.109 Uiso 1 calc R .
C43 C -0.0996(16) 1.0202(15) 0.2708(16) 0.113(13) Uani 1 d DU .
H43 H -0.0807(16) 1.0615(15) 0.2635(16) 0.135 Uiso 1 calc R .
C44 C -0.0647(13) 0.9708(17) 0.2957(14) 0.098(10) Uani 1 d DU .
H44 H -0.0209(13) 0.9765(17) 0.3015(14) 0.118 Uiso 1 calc R .
C45 C -0.0947(12) 0.9136(15) 0.3120(13) 0.085(9) Uani 1 d DU .
H45 H -0.0716(12) 0.8811(15) 0.3302(13) 0.102 Uiso 1 calc R .
N40 N -0.2280(10) 0.8363(10) 0.3647(8) 0.081(6) Uani 1 d DU .
C46 C -0.1897(12) 0.8367(12) 0.3147(9) 0.087(6) Uani 1 d DU .
H46A H -0.2177(12) 0.8239(12) 0.2860(9) 0.105 Uiso 1 calc R .
H46B H -0.1561(12) 0.8030(12) 0.3173(9) 0.105 Uiso 1 calc R .
C47 C -0.2482(14) 0.7654(11) 0.3759(11) 0.089(8) Uani 1 d DU .
H47A H -0.2108(14) 0.7374(11) 0.3790(11) 0.133 Uiso 1 calc R .
H47B H -0.2747(14) 0.7493(11) 0.3477(11) 0.133 Uiso 1 calc R .
H47C H -0.2722(14) 0.7641(11) 0.4081(11) 0.133 Uiso 1 calc R .
C48 C -0.2852(11) 0.8797(13) 0.3598(11) 0.092(10) Uani 1 d DU .
H48A H -0.3116(11) 0.8642(13) 0.3314(11) 0.138 Uiso 1 calc R .
H48B H -0.2719(11) 0.9250(13) 0.3531(11) 0.138 Uiso 1 calc R .
H48C H -0.3094(11) 0.8783(13) 0.3919(11) 0.138 Uiso 1 calc R .
C49 C -0.1862(13) 0.8598(14) 0.4088(9) 0.085(7) Uani 1 d DU .
H49A H -0.1492(13) 0.8311(14) 0.4116(9) 0.128 Uiso 1 calc R .
H49B H -0.2100(13) 0.8583(14) 0.4411(9) 0.128 Uiso 1 calc R .
H49C H -0.1724(13) 0.9049(14) 0.4021(9) 0.128 Uiso 1 calc R .
O50 O 0.2327(16) 0.9572(19) 0.5603(16) 0.160(18) Uiso 0.87(4) d PD .
C53 C 0.2925(26) 0.9258(26) 0.5425(34) 0.270(47) Uiso 0.87(4) d PD .
H53A H 0.3100(26) 0.8975(26) 0.5700(34) 0.325 Uiso 0.87(4) calc PR .
H53B H 0.2844(26) 0.8982(26) 0.5119(34) 0.325 Uiso 0.87(4) calc PR .
C51 C 0.2093(23) 0.9047(26) 0.5975(23) 0.173(28) Uiso 0.87(4) d PD .
H51A H 0.2210(23) 0.8602(26) 0.5855(23) 0.208 Uiso 0.87(4) calc PR .
H51B H 0.2269(23) 0.9117(26) 0.6324(23) 0.208 Uiso 0.87(4) calc PR .
C54 C 0.3335(24) 0.9743(25) 0.5308(22) 0.151(24) Uiso 0.87(4) d PD .
H54A H 0.3728(24) 0.9550(25) 0.5179(22) 0.227 Uiso 0.87(4) calc PR .
H54B H 0.3424(24) 1.0003(25) 0.5617(22) 0.227 Uiso 0.87(4) calc PR .
H54C H 0.3152(24) 1.0027(25) 0.5043(22) 0.227 Uiso 0.87(4) calc PR .
C52 C 0.1442(21) 0.9130(23) 0.5974(21) 0.129(21) Uiso 0.87(4) d PD .
H52A H 0.1249(21) 0.8806(23) 0.6204(21) 0.194 Uiso 0.87(4) calc PR .
H52B H 0.1281(21) 0.9068(23) 0.5624(21) 0.194 Uiso 0.87(4) calc PR .
H52C H 0.1339(21) 0.9574(23) 0.6093(21) 0.194 Uiso 0.87(4) calc PR .

loop_
_atom_type_symbol
_atom_type_description
_atom_type_scat_dispersion_real
_atom_type_scat_dispersion_imag
_atom_type_scat_source
C C 0.0033 0.0016 'International Tables Vol C Tables 4.2.6.8 and 6.1.1.4'
H H 0.0000 0.0000 'International Tables Vol C Tables 4.2.6.8 and 6.1.1.4'
N N 0.0061 0.0033 'International Tables Vol C Tables 4.2.6.8 and 6.1.1.4'
O O 0.0106 0.0060 'International Tables Vol C Tables 4.2.6.8 and 6.1.1.4'
Cl Cl 0.1484 0.1585 'International Tables Vol C Tables 4.2.6.8 and 6.1.1.4'
Fe Fe 0.3463 0.8444 'International Tables Vol C Tables 4.2.6.8 and 6.1.1.4'
Bi Bi -4.1077 10.2566 'International Tables Vol C Tables 4.2.6.8 and 6.1.1.4'

loop_
_geom_angle_atom_site_label_1
_geom_angle_atom_site_label_2
_geom_angle_atom_site_label_3
_geom_angle
_geom_angle_site_symmetry_1
_geom_angle_site_symmetry_3
_geom_angle_publ_flag
Bi1 Bi1 Cl1 0.0(100) 1 . ?
Bi1 Bi1 Fe1 0.0(100) 1 . ?
Cl1 Bi1 Fe1 98.2(3) . . y
Bi1 Bi1 Cl2 0.0(100) 1 . ?
Cl1 Bi1 Cl2 92.9(3) . . y
Fe1 Bi1 Cl2 97.2(2) . . y
Bi1 Bi1 Bi2 0.0(100) 1 . ?
Cl1 Bi1 Bi2 128.1(2) . . y
Fe1 Bi1 Bi2 47.49(9) . . y
Cl2 Bi1 Bi2 124.0(2) . . y
Fe1 Bi2 Cl4 90.8(2) . . y
Fe1 Bi2 Cl5 90.3(2) . . y
Cl4 Bi2 Cl5 94.9(3) . . y
Fe1 Bi2 Cl3 88.5(2) . . y
Cl4 Bi2 Cl3 84.0(3) . . y
Cl5 Bi2 Cl3 178.4(3) . . y
Fe1 Bi2 Cl6 88.5(2) . . y
Cl4 Bi2 Cl6 176.8(2) . . y
Cl5 Bi2 Cl6 82.0(2) . . y
Cl3 Bi2 Cl6 99.1(3) . . y
Fe1 Bi2 Bi3 47.21(9) . 1 ?
Cl4 Bi2 Bi3 123.7(2) . 1 ?
Cl5 Bi2 Bi3 57.8(2) . 1 ?
Cl3 Bi2 Bi3 121.9(2) . 1 ?
Cl6 Bi2 Bi3 54.0(2) . 1 ?
Fe1 Bi2 Bi3 47.21(9) . . y
Cl4 Bi2 Bi3 123.7(2) . . y
Cl5 Bi2 Bi3 57.8(2) . . y
Cl3 Bi2 Bi3 121.9(2) . . y
Cl6 Bi2 Bi3 54.0(2) . . y
Bi3 Bi2 Bi3 0.00(5) 1 . ?
Fe1 Bi2 Bi1 46.48(9) . . y
Cl4 Bi2 Bi1 57.9(2) . . y
Cl5 Bi2 Bi1 122.1(2) . . y
Cl3 Bi2 Bi1 56.3(2) . . y
Cl6 Bi2 Bi1 123.3(2) . . y
Bi3 Bi2 Bi1 93.69(4) 1 . ?
Bi3 Bi2 Bi1 93.69(4) . . y
Fe1 Bi2 Bi1 46.48(9) . 1 ?
Cl4 Bi2 Bi1 57.9(2) . 1 ?
Cl5 Bi2 Bi1 122.1(2) . 1 ?
Cl3 Bi2 Bi1 56.3(2) . 1 ?
Cl6 Bi2 Bi1 123.3(2) . 1 ?
Bi3 Bi2 Bi1 93.69(4) 1 1 ?
Bi3 Bi2 Bi1 93.69(4) . 1 ?
Bi1 Bi2 Bi1 0.00(6) . 1 ?
Bi3 Bi3 Cl7 0.0(100) 1 . ?
Bi3 Bi3 Fe1 0.0(100) 1 . ?
Cl7 Bi3 Fe1 96.2(2) . . y
Bi3 Bi3 Cl8 0.0(100) 1 . ?
Cl7 Bi3 Cl8 93.1(3) . . y
Fe1 Bi3 Cl8 95.0(2) . . y
Bi3 Bi3 Cl6 0.0(100) 1 . ?
Cl7 Bi3 Cl6 95.6(3) . . y
Fe1 Bi3 Cl6 86.5(2) . . y
Cl8 Bi3 Cl6 171.0(3) . . y
Bi3 Bi3 Bi2 0.0(100) 1 . ?
Cl7 Bi3 Bi2 124.7(2) . . y
Fe1 Bi3 Bi2 48.02(10) . . y
Cl8 Bi3 Bi2 125.0(2) . . y
Cl6 Bi3 Bi2 50.7(2) . . y
C13 Fe1 C12 92.2(14) . . ?
C13 Fe1 C11 173.3(14) . . ?
C12 Fe1 C11 94.3(14) . . ?
C13 Fe1 Bi1 90.0(10) . 1 ?
C12 Fe1 Bi1 95.6(10) . 1 ?
C11 Fe1 Bi1 90.6(10) . 1 ?
C13 Fe1 Bi1 90.0(10) . . ?
C12 Fe1 Bi1 95.6(10) . . ?
C11 Fe1 Bi1 90.6(10) . . ?
Bi1 Fe1 Bi1 0.00(8) 1 . ?
C13 Fe1 Bi3 90.1(10) . 1 ?
C12 Fe1 Bi3 93.6(10) . 1 ?
C11 Fe1 Bi3 88.3(10) . 1 ?
Bi1 Fe1 Bi3 170.8(2) 1 1 ?
Bi1 Fe1 Bi3 170.8(2) . 1 ?
C13 Fe1 Bi3 90.1(10) . . ?
C12 Fe1 Bi3 93.6(10) . . ?
C11 Fe1 Bi3 88.3(10) . . ?
Bi1 Fe1 Bi3 170.8(2) 1 . ?
Bi1 Fe1 Bi3 170.8(2) . . y
Bi3 Fe1 Bi3 0.00(7) 1 . ?
C13 Fe1 Bi2 88.1(10) . . ?
C12 Fe1 Bi2 178.4(10) . . ?
C11 Fe1 Bi2 85.3(10) . . ?
Bi1 Fe1 Bi2 86.04(12) 1 . ?
Bi1 Fe1 Bi2 86.04(12) . . y
Bi3 Fe1 Bi2 84.77(13) 1 . ?
Bi3 Fe1 Bi2 84.77(13) . . y
Bi1 Cl1 Bi1 0.00(8) 1 . ?
Bi1 Cl2 Bi1 0.00(8) 1 . ?
Bi2 Cl3 Bi1 74.4(2) . 1 ?
Bi2 Cl4 Bi1 74.1(2) . 1 ?
Bi2 Cl5 Bi3 73.6(2) . 1 ?
Bi2 Cl6 Bi3 75.3(2) . 1 ?
Bi2 Cl6 Bi3 75.3(2) . . y
Bi3 Cl6 Bi3 0.00(7) 1 . ?
Bi3 Cl7 Bi3 0.00(7) 1 . ?
Bi3 Cl8 Bi3 0.00(8) 1 . ?
O12 C12 Fe1 175.5(30) . . ?
O11 C11 Fe1 174.0(30) . . ?
O13 C13 Fe1 177.5(31) . . ?
C25 C20 C21 120.2(10) . . ?
C25 C20 C26 119.5(14) . . ?
C21 C20 C26 120.3(14) . . ?
C22 C21 C20 119.5(11) . . ?
C23 C22 C21 120.1(11) . . ?
C22 C23 C24 120.4(11) . . ?
C25 C24 C23 119.7(11) . . ?
C24 C25 C20 119.9(11) . . ?
C28 N20 C29 110.0(14) . . ?
C28 N20 C27 109.7(14) . . ?
C29 N20 C27 109.5(14) . . ?
C28 N20 C26 112.0(14) . . ?
C29 N20 C26 107.7(13) . . ?
C27 N20 C26 107.9(13) . . ?
N20 C26 C20 115.5(16) . . ?
C31 C30 C35 118.6(13) . . ?
C31 C30 C36 120.6(15) . . ?
C35 C30 C36 120.5(15) . . ?
C30 C31 C32 120.3(15) . . ?
C33 C32 C31 120.1(14) . . ?
C32 C33 C34 118.7(14) . . ?
C35 C34 C33 120.5(14) . . ?
C34 C35 C30 120.4(14) . . ?
C38 N30 C37 110.3(14) . . ?
C38 N30 C39 109.3(14) . . ?
C37 N30 C39 109.0(14) . . ?
C38 N30 C36 109.6(14) . . ?
C37 N30 C36 109.7(14) . . ?
C39 N30 C36 109.0(13) . . ?
N30 C36 C30 117.3(17) . . ?
C41 C40 C45 119.6(13) . . ?
C41 C40 C46 119.4(16) . . ?
C45 C40 C46 119.6(15) . . ?
C40 C41 C42 119.8(14) . . ?
C43 C42 C41 119.5(14) . . ?
C42 C43 C44 119.8(14) . . ?
C45 C44 C43 119.9(15) . . ?
C44 C45 C40 120.3(14) . . ?
C48 N40 C49 110.3(15) . . ?
C48 N40 C46 110.7(14) . . ?
C49 N40 C46 109.1(14) . . ?
C48 N40 C47 110.0(14) . . ?
C49 N40 C47 108.4(14) . . ?
C46 N40 C47 108.4(14) . . ?
N40 C46 C40 114.5(18) . . ?
C53 O50 C51 99.9(42) . . ?
C54 C53 O50 107.7(39) . . ?
C52 C51 O50 103.7(33) . . ?

loop_
_geom_bond_atom_site_label_1
_geom_bond_atom_site_label_2
_geom_bond_distance
_geom_bond_site_symmetry_2
_geom_bond_publ_flag
Bi1 Bi1 0.000(4) 1 ?
Bi1 Cl1 2.594(11) . y
Bi1 Fe1 2.602(4) . y
Bi1 Cl2 2.610(8) . y
Bi1 Bi2 3.580(2) . y
Bi2 Fe1 2.646(4) . y
Bi2 Cl4 2.763(8) . y
Bi2 Cl5 2.775(9) . y
Bi2 Cl3 2.814(10) . y
Bi2 Cl6 2.838(9) . y
Bi2 Bi3 3.544(2) 1 ?
Bi2 Bi3 3.544(2) . y
Bi2 Bi1 3.580(2) 1 ?
Bi3 Bi3 0.000(4) 1 ?
Bi3 Cl7 2.598(9) . y
Bi3 Fe1 2.612(4) . y
Bi3 Cl8 2.662(8) . y
Bi3 Cl6 2.964(8) . y
Fe1 C13 1.80(3) . y
Fe1 C12 1.82(3) . y
Fe1 C11 1.83(3) . y
Fe1 Bi1 2.602(4) 1 ?
Fe1 Bi3 2.612(4) 1 ?
Cl1 Bi1 2.594(11) 1 ?
Cl2 Bi1 2.610(8) 1 ?
Cl3 Bi1 3.094(9) 1 ?
Cl4 Bi1 3.154(9) 1 ?
Cl5 Bi3 3.125(9) 1 ?
Cl6 Bi3 2.964(8) 1 ?
Cl7 Bi3 2.598(9) 1 ?
Cl8 Bi3 2.662(8) 1 ?
C12 O12 1.12(3) . y
C11 O11 1.12(2) . y
C13 O13 1.14(3) . y
C20 C25 1.37(2) . ?
C20 C21 1.38(2) . ?
C20 C26 1.52(2) . ?
C21 C22 1.37(2) . ?
C22 C23 1.37(2) . ?
C23 C24 1.37(2) . ?
C24 C25 1.37(2) . ?
N20 C28 1.47(2) . ?
N20 C29 1.49(2) . ?
N20 C27 1.51(2) . ?
N20 C26 1.51(2) . ?
C30 C31 1.37(2) . ?
C30 C35 1.37(2) . ?
C30 C36 1.51(2) . ?
C31 C32 1.37(2) . ?
C32 C33 1.37(2) . ?
C33 C34 1.38(2) . ?
C34 C35 1.37(2) . ?
N30 C38 1.49(2) . ?
N30 C37 1.49(2) . ?
N30 C39 1.50(2) . ?
N30 C36 1.50(2) . ?
C40 C41 1.37(2) . ?
C40 C45 1.37(2) . ?
C40 C46 1.52(2) . ?
C41 C42 1.38(2) . ?
C42 C43 1.38(2) . ?
C43 C44 1.38(2) . ?
C44 C45 1.36(2) . ?
N40 C48 1.48(2) . ?
N40 C49 1.50(2) . ?
N40 C46 1.50(2) . ?
N40 C47 1.50(2) . ?
O50 C53 1.47(3) . ?
O50 C51 1.49(3) . ?
C53 C54 1.32(3) . ?
C51 C52 1.36(3) . ?
